data_4125228
loop_
_publ_author_name
'Zhou, Qi'
'Cobb, Kelsey M.'
'Tan, Tianyu'
'Watson, Mary P.'

_publ_section_title
;
 Stereospecific Cross Couplings To Set Benzylic, All-Carbon Quaternary
 Stereocenters in High Enantiopurity.
;
_journal_issue 37
_journal_name_full 'Journal of the American Chemical Society'
_journal_page_first 12057
_journal_page_last 12060
_journal_paper_doi 10.1021/jacs.6b08075
_journal_volume 138
_journal_year 2016
_chemical_absolute_configuration ad
_chemical_formula_sum 'C25 H29 N O'
_chemical_formula_weight 359.49
_space_group_crystal_system orthorhombic
_space_group_IT_number 19
_space_group_name_Hall 'P 2ac 2ab'
_space_group_name_H-M_alt 'P 21 21 21'
_symmetry_space_group_name_Hall 'P 2ac 2ab'
_symmetry_space_group_name_H-M 'P 21 21 21'
_atom_sites_solution_hydrogens geom
_audit_creation_method SHELXL-2014/7
_cell_angle_alpha 90
_cell_angle_beta 90
_cell_angle_gamma 90
_cell_formula_units_Z 4
_cell_length_a 8.1727(3)
_cell_length_b 12.9877(5)
_cell_length_c 19.1341(7)
_cell_measurement_reflns_used 6191
_cell_measurement_temperature 200(2)
_cell_measurement_theta_max 69.68
_cell_measurement_theta_min 4.11
_cell_volume 2030.98(13)
_computing_cell_refinement 'Bruker SAINT'
_computing_data_collection 'Bruker APEX2'
_computing_data_reduction 'Bruker SAINT'
_computing_molecular_graphics 'Bruker SHELXTL'
_computing_publication_material 'Bruker SHELXTL'
_computing_structure_refinement 'SHELXL-2014/7 (Sheldrick, 2014)'
_computing_structure_solution 'SHELXS-97 (Sheldrick 2008)'
_diffrn_ambient_temperature 200(2)
_diffrn_detector_area_resol_mean 8.33
_diffrn_measured_fraction_theta_full 1.000
_diffrn_measured_fraction_theta_max 0.999
_diffrn_measurement_device_type 'Bruker AXS APEX diffractometer'
_diffrn_measurement_method '\f and \w scans'
_diffrn_radiation_type CuK\a
_diffrn_radiation_wavelength 1.54178
_diffrn_reflns_av_R_equivalents 0.0565
_diffrn_reflns_av_unetI/netI 0.0423
_diffrn_reflns_Laue_measured_fraction_full 1.000
_diffrn_reflns_Laue_measured_fraction_max 0.999
_diffrn_reflns_limit_h_max 9
_diffrn_reflns_limit_h_min -9
_diffrn_reflns_limit_k_max 15
_diffrn_reflns_limit_k_min -15
_diffrn_reflns_limit_l_max 23
_diffrn_reflns_limit_l_min -21
_diffrn_reflns_number 16367
_diffrn_reflns_point_group_measured_fraction_full 0.999
_diffrn_reflns_point_group_measured_fraction_max 0.996
_diffrn_reflns_theta_full 67.679
_diffrn_reflns_theta_max 70.272
_diffrn_reflns_theta_min 4.114
_exptl_absorpt_coefficient_mu 0.540
_exptl_absorpt_correction_T_max 0.7533
_exptl_absorpt_correction_T_min 0.5261
_exptl_absorpt_correction_type multi-scan
_exptl_absorpt_process_details 'APEX2 (Bruker, 2007)'
_exptl_crystal_colour colourless
_exptl_crystal_density_diffrn 1.176
_exptl_crystal_description prism
_exptl_crystal_F_000 776
_exptl_crystal_size_max 0.487
_exptl_crystal_size_mid 0.378
_exptl_crystal_size_min 0.248
_refine_diff_density_max 0.190
_refine_diff_density_min -0.200
_refine_diff_density_rms 0.047
_refine_ls_abs_structure_details
; 
 Flack x determined using 1297 quotients [(I+)-(I-)]/[(I+)+(I-)] 
 (Parsons, Flack and Wagner, Acta Cryst. B69 (2013) 249-259). 
;
_refine_ls_abs_structure_Flack 0.0(2)
_refine_ls_extinction_coef 0.0087(14)
_refine_ls_extinction_expression Fc^*^=kFc[1+0.001xFc^2^\l^3^/sin(2\q)]^-1/4^
_refine_ls_extinction_method 'SHELXL-2014/7 (Sheldrick 2014'
_refine_ls_goodness_of_fit_ref 1.171
_refine_ls_hydrogen_treatment constr
_refine_ls_matrix_type full
_refine_ls_number_parameters 249
_refine_ls_number_reflns 3850
_refine_ls_number_restraints 0
_refine_ls_restrained_S_all 1.171
_refine_ls_R_factor_all 0.0544
_refine_ls_R_factor_gt 0.0492
_refine_ls_shift/su_max 0.000
_refine_ls_shift/su_mean 0.000
_refine_ls_structure_factor_coef Fsqd
_refine_ls_weighting_details 'w=1/[\s^2^(Fo^2^)+(0.1000P)^2^] where P=(Fo^2^+2Fc^2^)/3'
_refine_ls_weighting_scheme calc
_refine_ls_wR_factor_gt 0.1479
_refine_ls_wR_factor_ref 0.1550
_reflns_Friedel_coverage 0.740
_reflns_Friedel_fraction_full 0.997
_reflns_Friedel_fraction_max 0.993
_reflns_number_gt 3432
_reflns_number_total 3850
_reflns_threshold_expression 'I > 2\s(I)'
_cod_data_source_file ja6b08075_si_002.cif
_cod_data_source_block mary029
_cod_depositor_comments 'Adding full bibliography for 4125228--4125229.cif.'
_cod_database_code 4125228
_shelx_shelxl_version_number 2014/7
_shelx_space_group_comment
; 
The symmetry employed for this shelxl refinement is uniquely defined 
by the following loop, which should always be used as a source of 
symmetry information in preference to the above space-group names. 
They are only intended as comments. 
;
_shelx_estimated_absorpt_t_min 0.708
_shelx_estimated_absorpt_t_max 0.878

loop_
_space_group_symop_operation_xyz
'x, y, z'
'x+1/2, -y+1/2, -z'
'-x, y+1/2, -z+1/2'
'-x+1/2, -y, z+1/2'

loop_
_atom_site_label
_atom_site_type_symbol
_atom_site_fract_x
_atom_site_fract_y
_atom_site_fract_z
_atom_site_U_iso_or_equiv
_atom_site_adp_type
_atom_site_occupancy
_atom_site_site_symmetry_order
_atom_site_calc_flag
_atom_site_refinement_flags_posn
_atom_site_refinement_flags_adp
O1 O 0.4979(3) 0.50899(19) 0.01229(11) 0.0552(7) Uani 1 1 d . .
N1 N 0.5201(3) 0.39133(19) 0.09874(14) 0.0435(6) Uani 1 1 d . .
C1 C -0.3568(3) 0.6126(2) 0.24976(14) 0.0327(6) Uani 1 1 d . .
H1 H -0.4271 0.6307 0.2122 0.039 Uiso 1 1 calc R U
C2 C -0.4248(3) 0.5641(2) 0.30990(15) 0.0338(6) Uani 1 1 d . .
C3 C -0.5952(4) 0.5454(2) 0.31630(16) 0.0400(7) Uani 1 1 d . .
H3 H -0.6670 0.5647 0.2795 0.048 Uiso 1 1 calc R U
C4 C -0.6565(4) 0.4996(3) 0.37501(17) 0.0467(8) Uani 1 1 d . .
H4 H -0.7710 0.4887 0.3792 0.056 Uiso 1 1 calc R U
C5 C -0.5517(5) 0.4686(2) 0.42923(17) 0.0479(8) Uani 1 1 d . .
H5 H -0.5956 0.4360 0.4695 0.058 Uiso 1 1 calc R U
C6 C -0.3872(4) 0.4851(2) 0.42435(16) 0.0431(7) Uani 1 1 d . .
H6 H -0.3171 0.4631 0.4611 0.052 Uiso 1 1 calc R U
C7 C -0.3201(4) 0.5346(2) 0.36500(14) 0.0360(7) Uani 1 1 d . .
C8 C -0.1504(4) 0.5560(3) 0.35895(16) 0.0415(7) Uani 1 1 d . .
H8 H -0.0780 0.5362 0.3954 0.050 Uiso 1 1 calc R U
C9 C -0.0904(4) 0.6046(2) 0.30125(15) 0.0403(7) Uani 1 1 d . .
H9 H 0.0233 0.6194 0.2988 0.048 Uiso 1 1 calc R U
C10 C -0.1931(3) 0.6340(2) 0.24439(14) 0.0332(6) Uani 1 1 d . .
C11 C -0.1170(3) 0.6918(2) 0.18270(14) 0.0323(6) Uani 1 1 d . .
C12 C -0.0767(4) 0.8013(2) 0.20904(17) 0.0421(7) Uani 1 1 d . .
H12A H -0.1770 0.8346 0.2257 0.063 Uiso 1 1 calc R U
H12B H -0.0299 0.8418 0.1707 0.063 Uiso 1 1 calc R U
H12C H 0.0024 0.7971 0.2474 0.063 Uiso 1 1 calc R U
C13 C -0.2369(4) 0.6989(2) 0.12039(14) 0.0386(7) Uani 1 1 d . .
H13A H -0.2774 0.6287 0.1100 0.046 Uiso 1 1 calc R U
H13B H -0.3322 0.7407 0.1351 0.046 Uiso 1 1 calc R U
C14 C -0.1699(4) 0.7445(3) 0.05355(15) 0.0463(8) Uani 1 1 d . .
H14A H -0.1282 0.8139 0.0628 0.069 Uiso 1 1 calc R U
H14B H -0.2572 0.7480 0.0185 0.069 Uiso 1 1 calc R U
H14C H -0.0808 0.7010 0.0360 0.069 Uiso 1 1 calc R U
C15 C 0.0311(3) 0.5280(2) 0.14802(16) 0.0374(7) Uani 1 1 d . .
H15 H -0.0660 0.4916 0.1597 0.045 Uiso 1 1 calc R U
C16 C 0.1636(4) 0.4741(2) 0.12215(15) 0.0384(7) Uani 1 1 d . .
H16 H 0.1573 0.4014 0.1173 0.046 Uiso 1 1 calc R U
C17 C 0.3065(3) 0.5254(2) 0.10306(13) 0.0333(6) Uani 1 1 d . .
C18 C 0.3106(4) 0.6318(2) 0.11035(14) 0.0342(6) Uani 1 1 d . .
H18 H 0.4054 0.6687 0.0962 0.041 Uiso 1 1 calc R U
C19 C 0.1792(3) 0.6846(2) 0.13781(14) 0.0337(6) Uani 1 1 d . .
H19 H 0.1866 0.7572 0.1435 0.040 Uiso 1 1 calc R U
C20 C 0.0361(3) 0.6345(2) 0.15737(14) 0.0319(6) Uani 1 1 d . .
C21 C 0.4487(4) 0.4737(2) 0.06877(15) 0.0380(7) Uani 1 1 d . .
C22 C 0.6424(5) 0.3346(3) 0.0575(2) 0.0565(9) Uani 1 1 d . .
H22A H 0.7234 0.3033 0.0896 0.068 Uiso 1 1 calc R U
H22B H 0.7013 0.3835 0.0268 0.068 Uiso 1 1 calc R U
C23 C 0.5681(7) 0.2524(4) 0.0140(3) 0.0899(16) Uani 1 1 d . .
H23A H 0.5049 0.2057 0.0438 0.135 Uiso 1 1 calc R U
H23B H 0.6547 0.2137 -0.0098 0.135 Uiso 1 1 calc R U
H23C H 0.4955 0.2836 -0.0209 0.135 Uiso 1 1 calc R U
C24 C 0.4762(4) 0.3504(3) 0.16771(18) 0.0486(8) Uani 1 1 d . .
H24A H 0.4179 0.2843 0.1613 0.058 Uiso 1 1 calc R U
H24B H 0.3996 0.3990 0.1906 0.058 Uiso 1 1 calc R U
C25 C 0.6207(5) 0.3331(3) 0.2156(2) 0.0568(9) Uani 1 1 d . .
H25A H 0.6873 0.2763 0.1975 0.085 Uiso 1 1 calc R U
H25B H 0.5815 0.3160 0.2625 0.085 Uiso 1 1 calc R U
H25C H 0.6871 0.3959 0.2176 0.085 Uiso 1 1 calc R U

loop_
_atom_site_aniso_label
_atom_site_aniso_U_11
_atom_site_aniso_U_22
_atom_site_aniso_U_33
_atom_site_aniso_U_23
_atom_site_aniso_U_13
_atom_site_aniso_U_12
O1 0.0620(15) 0.0636(15) 0.0399(12) 0.0069(10) 0.0186(12) 0.0154(12)
N1 0.0403(14) 0.0439(14) 0.0463(15) 0.0036(11) 0.0111(12) 0.0091(11)
C1 0.0347(14) 0.0350(14) 0.0285(14) 0.0016(11) -0.0040(12) 0.0006(11)
C2 0.0350(14) 0.0334(14) 0.0329(15) -0.0014(11) 0.0027(12) 0.0010(11)
C3 0.0373(15) 0.0428(16) 0.0398(17) 0.0002(13) 0.0035(13) -0.0024(13)
C4 0.0400(16) 0.0518(18) 0.0484(18) 0.0011(15) 0.0056(14) -0.0103(14)
C5 0.0600(19) 0.0467(17) 0.0371(17) 0.0050(13) 0.0106(15) -0.0137(15)
C6 0.0498(18) 0.0437(16) 0.0359(16) 0.0041(12) 0.0021(14) -0.0040(14)
C7 0.0392(15) 0.0381(15) 0.0308(14) -0.0013(11) -0.0009(13) -0.0020(12)
C8 0.0370(15) 0.0544(18) 0.0330(15) 0.0052(13) -0.0031(13) 0.0053(14)
C9 0.0306(14) 0.0556(18) 0.0347(16) 0.0024(13) -0.0012(13) 0.0039(13)
C10 0.0311(13) 0.0381(14) 0.0303(13) 0.0012(11) 0.0003(12) 0.0016(11)
C11 0.0300(13) 0.0385(14) 0.0284(14) 0.0012(11) -0.0003(11) 0.0010(11)
C12 0.0418(16) 0.0384(16) 0.0461(17) -0.0007(13) 0.0071(14) 0.0026(13)
C13 0.0362(15) 0.0446(16) 0.0351(15) 0.0050(12) -0.0009(12) 0.0049(13)
C14 0.0493(19) 0.0544(17) 0.0352(15) 0.0044(14) 0.0032(14) 0.0066(15)
C15 0.0327(14) 0.0396(15) 0.0399(15) -0.0006(12) 0.0030(13) -0.0028(12)
C16 0.0410(16) 0.0350(14) 0.0393(15) -0.0005(12) 0.0023(13) 0.0029(13)
C17 0.0346(14) 0.0425(15) 0.0227(13) 0.0010(11) 0.0001(12) 0.0043(12)
C18 0.0313(13) 0.0421(15) 0.0291(13) 0.0034(11) -0.0011(12) -0.0004(12)
C19 0.0329(14) 0.0353(14) 0.0329(14) 0.0013(11) 0.0017(12) 0.0001(11)
C20 0.0332(14) 0.0359(14) 0.0266(13) 0.0032(10) -0.0021(11) 0.0004(11)
C21 0.0397(15) 0.0432(15) 0.0309(15) -0.0015(11) 0.0046(12) 0.0056(13)
C22 0.0519(19) 0.0528(19) 0.065(2) -0.0025(18) 0.0131(18) 0.0154(16)
C23 0.094(4) 0.062(2) 0.113(4) -0.035(3) 0.028(3) -0.002(3)
C24 0.0475(17) 0.0475(17) 0.0509(19) 0.0108(14) 0.0047(16) 0.0070(14)
C25 0.057(2) 0.0511(19) 0.063(2) 0.0034(16) -0.0084(19) 0.0073(17)

loop_
_atom_type_symbol
_atom_type_description
_atom_type_scat_dispersion_real
_atom_type_scat_dispersion_imag
_atom_type_scat_source
C C 0.0181 0.0091 'International Tables Vol C Tables 4.2.6.8 and 6.1.1.4'
H H 0.0000 0.0000 'International Tables Vol C Tables 4.2.6.8 and 6.1.1.4'
N N 0.0311 0.0180 'International Tables Vol C Tables 4.2.6.8 and 6.1.1.4'
O O 0.0492 0.0322 'International Tables Vol C Tables 4.2.6.8 and 6.1.1.4'

loop_
_geom_angle_atom_site_label_1
_geom_angle_atom_site_label_2
_geom_angle_atom_site_label_3
_geom_angle
C21 N1 C24 124.4(3)
C21 N1 C22 117.6(3)
C24 N1 C22 117.8(3)
C10 C1 C2 122.1(3)
C10 C1 H1 118.9
C2 C1 H1 118.9
C7 C2 C1 119.1(2)
C7 C2 C3 119.0(3)
C1 C2 C3 121.9(3)
C4 C3 C2 120.4(3)
C4 C3 H3 119.8
C2 C3 H3 119.8
C3 C4 C5 120.6(3)
C3 C4 H4 119.7
C5 C4 H4 119.7
C6 C5 C4 120.4(3)
C6 C5 H5 119.8
C4 C5 H5 119.8
C5 C6 C7 120.5(3)
C5 C6 H6 119.7
C7 C6 H6 119.7
C2 C7 C6 119.2(3)
C2 C7 C8 118.6(3)
C6 C7 C8 122.2(3)
C9 C8 C7 120.5(3)
C9 C8 H8 119.7
C7 C8 H8 119.7
C8 C9 C10 122.0(3)
C8 C9 H9 119.0
C10 C9 H9 119.0
C1 C10 C9 117.6(3)
C1 C10 C11 123.6(2)
C9 C10 C11 118.7(2)
C10 C11 C20 109.7(2)
C10 C11 C12 106.6(2)
C20 C11 C12 112.1(2)
C10 C11 C13 111.5(2)
C20 C11 C13 107.6(2)
C12 C11 C13 109.4(2)
C11 C12 H12A 109.5
C11 C12 H12B 109.5
H12A C12 H12B 109.5
C11 C12 H12C 109.5
H12A C12 H12C 109.5
H12B C12 H12C 109.5
C14 C13 C11 116.5(2)
C14 C13 H13A 108.2
C11 C13 H13A 108.2
C14 C13 H13B 108.2
C11 C13 H13B 108.2
H13A C13 H13B 107.3
C13 C14 H14A 109.5
C13 C14 H14B 109.5
H14A C14 H14B 109.5
C13 C14 H14C 109.5
H14A C14 H14C 109.5
H14B C14 H14C 109.5
C16 C15 C20 121.7(3)
C16 C15 H15 119.2
C20 C15 H15 119.2
C15 C16 C17 120.5(3)
C15 C16 H16 119.7
C17 C16 H16 119.7
C18 C17 C16 118.1(3)
C18 C17 C21 118.2(3)
C16 C17 C21 123.5(3)
C17 C18 C19 120.9(3)
C17 C18 H18 119.5
C19 C18 H18 119.5
C18 C19 C20 121.7(3)
C18 C19 H19 119.2
C20 C19 H19 119.2
C19 C20 C15 117.0(3)
C19 C20 C11 122.9(2)
C15 C20 C11 119.8(2)
O1 C21 N1 121.6(3)
O1 C21 C17 117.9(3)
N1 C21 C17 120.5(2)
N1 C22 C23 112.5(3)
N1 C22 H22A 109.1
C23 C22 H22A 109.1
N1 C22 H22B 109.1
C23 C22 H22B 109.1
H22A C22 H22B 107.8
C22 C23 H23A 109.5
C22 C23 H23B 109.5
H23A C23 H23B 109.5
C22 C23 H23C 109.5
H23A C23 H23C 109.5
H23B C23 H23C 109.5
N1 C24 C25 114.0(3)
N1 C24 H24A 108.7
C25 C24 H24A 108.7
N1 C24 H24B 108.7
C25 C24 H24B 108.7
H24A C24 H24B 107.6
C24 C25 H25A 109.5
C24 C25 H25B 109.5
H25A C25 H25B 109.5
C24 C25 H25C 109.5
H25A C25 H25C 109.5
H25B C25 H25C 109.5

loop_
_geom_bond_atom_site_label_1
_geom_bond_atom_site_label_2
_geom_bond_distance
O1 C21 1.241(4)
N1 C21 1.347(4)
N1 C24 1.467(4)
N1 C22 1.471(4)
C1 C10 1.370(4)
C1 C2 1.425(4)
C1 H1 0.9500
C2 C7 1.411(4)
C2 C3 1.419(4)
C3 C4 1.366(4)
C3 H3 0.9500
C4 C5 1.404(5)
C4 H4 0.9500
C5 C6 1.365(5)
C5 H5 0.9500
C6 C7 1.415(4)
C6 H6 0.9500
C7 C8 1.419(4)
C8 C9 1.363(4)
C8 H8 0.9500
C9 C10 1.426(4)
C9 H9 0.9500
C10 C11 1.531(4)
C11 C20 1.535(4)
C11 C12 1.544(4)
C11 C13 1.546(4)
C12 H12A 0.9800
C12 H12B 0.9800
C12 H12C 0.9800
C13 C14 1.512(4)
C13 H13A 0.9900
C13 H13B 0.9900
C14 H14A 0.9800
C14 H14B 0.9800
C14 H14C 0.9800
C15 C16 1.381(4)
C15 C20 1.395(4)
C15 H15 0.9500
C16 C17 1.393(4)
C16 H16 0.9500
C17 C18 1.389(4)
C17 C21 1.495(4)
C18 C19 1.379(4)
C18 H18 0.9500
C19 C20 1.390(4)
C19 H19 0.9500
C22 C23 1.484(6)
C22 H22A 0.9900
C22 H22B 0.9900
C23 H23A 0.9800
C23 H23B 0.9800
C23 H23C 0.9800
C24 C25 1.512(5)
C24 H24A 0.9900
C24 H24B 0.9900
C25 H25A 0.9800
C25 H25B 0.9800
C25 H25C 0.9800

loop_
_geom_torsion_atom_site_label_1
_geom_torsion_atom_site_label_2
_geom_torsion_atom_site_label_3
_geom_torsion_atom_site_label_4
_geom_torsion
C10 C1 C2 C7 -1.8(4)
C10 C1 C2 C3 177.7(3)
C7 C2 C3 C4 0.1(5)
C1 C2 C3 C4 -179.4(3)
C2 C3 C4 C5 -1.3(5)
C3 C4 C5 C6 0.9(5)
C4 C5 C6 C7 0.7(5)
C1 C2 C7 C6 -179.1(3)
C3 C2 C7 C6 1.4(4)
C1 C2 C7 C8 1.1(4)
C3 C2 C7 C8 -178.4(3)
C5 C6 C7 C2 -1.8(4)
C5 C6 C7 C8 178.0(3)
C2 C7 C8 C9 0.4(5)
C6 C7 C8 C9 -179.4(3)
C7 C8 C9 C10 -1.3(5)
C2 C1 C10 C9 0.9(4)
C2 C1 C10 C11 -176.1(2)
C8 C9 C10 C1 0.7(5)
C8 C9 C10 C11 177.8(3)
C1 C10 C11 C20 -133.0(3)
C9 C10 C11 C20 50.0(3)
C1 C10 C11 C12 105.4(3)
C9 C10 C11 C12 -71.6(3)
C1 C10 C11 C13 -13.9(4)
C9 C10 C11 C13 169.1(3)
C10 C11 C13 C14 -173.8(3)
C20 C11 C13 C14 -53.5(3)
C12 C11 C13 C14 68.5(3)
C20 C15 C16 C17 -1.4(5)
C15 C16 C17 C18 -0.5(4)
C15 C16 C17 C21 -174.3(3)
C16 C17 C18 C19 2.1(4)
C21 C17 C18 C19 176.2(2)
C17 C18 C19 C20 -1.9(4)
C18 C19 C20 C15 0.0(4)
C18 C19 C20 C11 -175.1(2)
C16 C15 C20 C19 1.6(4)
C16 C15 C20 C11 176.9(3)
C10 C11 C20 C19 -139.0(3)
C12 C11 C20 C19 -20.7(4)
C13 C11 C20 C19 99.6(3)
C10 C11 C20 C15 46.1(3)
C12 C11 C20 C15 164.3(3)
C13 C11 C20 C15 -75.4(3)
C24 N1 C21 O1 175.3(3)
C22 N1 C21 O1 -9.1(5)
C24 N1 C21 C17 -4.8(5)
C22 N1 C21 C17 170.9(3)
C18 C17 C21 O1 -49.2(4)
C16 C17 C21 O1 124.6(3)
C18 C17 C21 N1 130.9(3)
C16 C17 C21 N1 -55.3(4)
C21 N1 C22 C23 -88.4(4)
C24 N1 C22 C23 87.6(4)
C21 N1 C24 C25 -130.0(3)
C22 N1 C24 C25 54.3(4)
